data_2242435
loop_
_publ_author_name
'Oishi, Takeshi'
'Yoritate, Makoto'
'Sato, Takaaki'
'Chida, Noritaka'

_publ_section_title
;
 Crystal structure of
 ({-})-(5<i>R</i>,7<i>R</i>,8<i>S</i>,9<i>R</i>,10<i>S</i>)-8-methyl-7-[(5<i>R</i>)-3-methyl-2-oxooxolan-3-en-5-yl]-1-aza-6-oxatricyclo[8.3.0.0^5,9^]tridecan-13-one
 monohydrate
;
_journal_coeditor_code IS5494
_journal_issue 4
_journal_name_full 'Acta Crystallographica Section E'
_journal_page_first 555
_journal_page_last 558
_journal_paper_doi 10.1107/S2056989018004425
_journal_volume 74
_journal_year 2018
_chemical_formula_iupac 'C17 H23 N O4, H2 O'
_chemical_formula_moiety 'C17 H23 N O4, H2 O'
_chemical_formula_sum 'C17 H25 N O5'
_chemical_formula_weight 323.38
_chemical_melting_point_gt 466
_chemical_melting_point_lt 467
_chemical_name_systematic
'(-)-(5<i>R</i>,7<i>R</i>,8<i>S</i>,9<i>R</i>,10<i>S</i>)-8-Methyl-7-[(5<i>R</i>)-3-methyl-2-oxooxolan-3-en-5-yl]-1-aza-6-oxatricyclo[8.3.0.0^5,9^]tridecan-13-one monohydrate'
_space_group_crystal_system orthorhombic
_space_group_IT_number 19
_space_group_name_Hall 'P 2ac 2ab'
_space_group_name_H-M_alt 'P 21 21 21'
_symmetry_space_group_name_Hall 'P 2ac 2ab'
_symmetry_space_group_name_H-M 'P 21 21 21'
_atom_sites_solution_hydrogens mixed
_atom_sites_solution_primary direct
_atom_sites_solution_secondary difmap
_cell_angle_alpha 90
_cell_angle_beta 90
_cell_angle_gamma 90
_cell_formula_units_Z 4
_cell_length_a 6.6180(3)
_cell_length_b 7.1197(3)
_cell_length_c 34.7351(15)
_cell_measurement_reflns_used 9946
_cell_measurement_temperature 90
_cell_measurement_theta_max 25.0867
_cell_measurement_theta_min 2.3454
_cell_volume 1636.65(12)
_computing_cell_refinement
;
<i>SAINT</i> (Bruker, 2016)
;
_computing_data_collection
;
<i>APEX3</i> (Bruker, 2016)
;
_computing_data_reduction
;
<i>SAINT</i> (Bruker, 2016)
;
_computing_molecular_graphics
;
<i>Mercury</i> (Macrae <i>et al.</i>, 2008)
;
_computing_publication_material
;
<i>publCif</i> (Westrip, 2010) and <i>PLATON</i> (Spek, 2009)
;
_computing_structure_refinement
;
<i>SHELXL2014/7</i> (Sheldrick, 2015<i>b</i>)
;
_computing_structure_solution
;
<i>SHELXT2014/5</i> (Sheldrick, 2015<i>a</i>)
;
_diffrn_ambient_temperature 90
_diffrn_detector_area_resol_mean 7.4074
_diffrn_measured_fraction_theta_full 0.997
_diffrn_measured_fraction_theta_max 0.997
_diffrn_measurement_device_type 'Bruker D8 Venture'
_diffrn_measurement_method '\f and \w scans'
_diffrn_radiation_monochromator 'multilayered confocal mirror'
_diffrn_radiation_type MoK\a
_diffrn_radiation_wavelength 0.71073
_diffrn_reflns_av_R_equivalents 0.0468
_diffrn_reflns_limit_h_max 7
_diffrn_reflns_limit_h_min -7
_diffrn_reflns_limit_k_max 8
_diffrn_reflns_limit_k_min -8
_diffrn_reflns_limit_l_max 41
_diffrn_reflns_limit_l_min -41
_diffrn_reflns_number 29644
_diffrn_reflns_theta_full 25.02
_diffrn_reflns_theta_max 25.02
_diffrn_reflns_theta_min 2.35
_diffrn_standards_number 0
_exptl_absorpt_coefficient_mu 0.096
_exptl_absorpt_correction_T_max 0.98
_exptl_absorpt_correction_T_min 0.98
_exptl_absorpt_correction_type multi-scan
_exptl_absorpt_process_details
;
(<i>SADABS</i>; Bruker, 2016)
;
_exptl_crystal_colour 'pale yellow'
_exptl_crystal_density_diffrn 1.312
_exptl_crystal_density_method 'not measured'
_exptl_crystal_description prism
_exptl_crystal_F_000 696
_exptl_crystal_size_max 0.230
_exptl_crystal_size_mid 0.200
_exptl_crystal_size_min 0.180
_refine_diff_density_max 0.211
_refine_diff_density_min -0.192
_refine_ls_extinction_method none
_refine_ls_goodness_of_fit_ref 1.000
_refine_ls_hydrogen_treatment mixed
_refine_ls_matrix_type full
_refine_ls_number_parameters 216
_refine_ls_number_reflns 2879
_refine_ls_number_restraints 3
_refine_ls_restrained_S_all 1.000
_refine_ls_R_factor_all 0.0355
_refine_ls_R_factor_gt 0.0332
_refine_ls_shift/su_max 0.000
_refine_ls_shift/su_mean 0.000
_refine_ls_structure_factor_coef Fsqd
_refine_ls_weighting_details 'w=1/[\s^2^(Fo^2^)+1.3850P] where P=(Fo^2^+2Fc^2^)/3'
_refine_ls_weighting_scheme calc
_refine_ls_wR_factor_gt 0.0678
_refine_ls_wR_factor_ref 0.0694
_reflns_number_gt 2759
_reflns_number_total 2879
_reflns_threshold_expression 'I > 2\s(I)'
_cod_data_source_file is5494sup1.cif
_cod_data_source_block I
_cod_database_code 2242435

loop_
_space_group_symop_operation_xyz
'x, y, z'
'-x+1/2, -y, z+1/2'
'-x, y+1/2, -z+1/2'
'x+1/2, -y+1/2, -z'

loop_
_atom_site_type_symbol
_atom_site_label
_atom_site_fract_x
_atom_site_fract_y
_atom_site_fract_z
_atom_site_U_iso_or_equiv
_atom_site_adp_type
_atom_site_calc_flag
_atom_site_occupancy
N N1 1.0068(3) 0.5967(3) 0.18662(5) 0.0148(4) Uani d 1
C C2 1.0057(4) 0.4003(3) 0.17441(6) 0.0163(5) Uani d 1
H H2A 0.8647 0.3539 0.1739 0.02 Uiso calc 1
H H2B 1.0817 0.3241 0.1933 0.02 Uiso calc 1
C C3 1.0999(4) 0.3752(4) 0.13469(7) 0.0174(5) Uani d 1
H H3A 1.2346 0.4357 0.1346 0.021 Uiso calc 1
H H3B 1.1204 0.2393 0.13 0.021 Uiso calc 1
C C4 0.9764(4) 0.4558(3) 0.10156(7) 0.0160(5) Uani d 1
H H4A 1.0537 0.4403 0.0774 0.019 Uiso calc 1
H H4B 0.8499 0.3825 0.099 0.019 Uiso calc 1
C C5 0.9231(4) 0.6613(3) 0.10638(6) 0.0138(5) Uani d 1
H H5 1.0485 0.7338 0.1126 0.017 Uiso calc 1
O O6 0.8410(3) 0.7277(2) 0.07027(4) 0.0169(4) Uani d 1
C C7 0.6625(4) 0.8368(3) 0.07655(7) 0.0165(5) Uani d 1
H H7 0.678 0.9594 0.0628 0.02 Uiso calc 1
C C8 0.6556(4) 0.8755(3) 0.11996(7) 0.0156(5) Uani d 1
H H8 0.7432 0.9872 0.1251 0.019 Uiso calc 1
C C9 0.7626(4) 0.7031(3) 0.13668(6) 0.0129(5) Uani d 1
H H9 0.6641 0.5966 0.1368 0.015 Uiso calc 1
C C10 0.8418(4) 0.7289(3) 0.17783(6) 0.0144(5) Uani d 1
H H10 0.7283 0.7068 0.1963 0.017 Uiso calc 1
C C11 0.9401(4) 0.9177(3) 0.18706(7) 0.0171(5) Uani d 1
H H11A 0.8389 1.0086 0.1967 0.021 Uiso calc 1
H H11B 1.0069 0.9711 0.164 0.021 Uiso calc 1
C C12 1.0951(4) 0.8701(4) 0.21821(7) 0.0186(6) Uani d 1
H H12A 1.2148 0.9531 0.2164 0.022 Uiso calc 1
H H12B 1.0354 0.8817 0.2442 0.022 Uiso calc 1
C C13 1.1500(4) 0.6692(3) 0.20942(7) 0.0165(5) Uani d 1
O O14 1.2991(3) 0.5844(3) 0.22177(5) 0.0233(4) Uani d 1
C C15 0.4482(4) 0.9164(4) 0.13680(7) 0.0218(6) Uani d 1
H H15A 0.382 1.0147 0.1216 0.033 Uiso calc 1
H H15B 0.4629 0.9589 0.1635 0.033 Uiso calc 1
H H15C 0.366 0.802 0.1362 0.033 Uiso calc 1
C C16 0.4817(4) 0.7338(3) 0.05958(6) 0.0180(5) Uani d 1
H H16 0.3564 0.8095 0.0639 0.022 Uiso calc 1
O O17 0.4601(3) 0.5530(2) 0.07769(5) 0.0184(4) Uani d 1
C C18 0.4827(4) 0.4170(4) 0.05060(7) 0.0196(5) Uani d 1
C C19 0.5050(4) 0.5060(4) 0.01261(7) 0.0207(6) Uani d 1
C C20 0.5018(4) 0.6892(4) 0.01778(7) 0.0203(6) Uani d 1
H H20 0.5109 0.7799 -0.0022 0.024 Uiso calc 1
O O21 0.4813(3) 0.2530(3) 0.05902(5) 0.0289(5) Uani d 1
C C22 0.5281(4) 0.3907(4) -0.02303(7) 0.0292(7) Uani d 1
H H22A 0.5321 0.4736 -0.0455 0.044 Uiso calc 1
H H22B 0.4134 0.3044 -0.0253 0.044 Uiso calc 1
H H22C 0.654 0.3185 -0.0216 0.044 Uiso calc 1
O O1W 0.5010(4) 0.2300(3) 0.21248(6) 0.0424(6) Uani d 1
H H1WA 0.440(5) 0.334(4) 0.2174(10) 0.064 Uiso d 1
H H1WB 0.549(6) 0.198(5) 0.2345(7) 0.064 Uiso d 1

loop_
_atom_site_aniso_label
_atom_site_aniso_U_11
_atom_site_aniso_U_22
_atom_site_aniso_U_33
_atom_site_aniso_U_12
_atom_site_aniso_U_13
_atom_site_aniso_U_23
N1 0.0184(10) 0.0129(10) 0.0131(9) 0.0011(10) -0.0012(9) 0.0001(8)
C2 0.0202(12) 0.0116(11) 0.0170(11) -0.0013(12) -0.0012(11) 0.0025(9)
C3 0.0188(13) 0.0137(12) 0.0197(13) 0.0027(11) -0.0005(11) -0.0013(10)
C4 0.0149(13) 0.0179(13) 0.0152(11) 0.0027(11) 0.0027(11) -0.0030(10)
C5 0.0147(12) 0.0168(12) 0.0098(11) -0.0005(10) -0.0003(10) 0.0009(9)
O6 0.0151(9) 0.0225(9) 0.0133(8) 0.0052(8) 0.0010(7) 0.0030(7)
C7 0.0147(12) 0.0161(12) 0.0186(12) 0.0030(11) 0.0018(10) 0.0049(10)
C8 0.0164(12) 0.0120(12) 0.0184(12) 0.0001(11) -0.0021(10) 0.0000(10)
C9 0.0123(11) 0.0130(12) 0.0134(11) 0.0000(10) 0.0018(10) -0.0001(10)
C10 0.0157(12) 0.0146(12) 0.0130(11) 0.0009(11) 0.0038(10) 0.0002(10)
C11 0.0204(13) 0.0133(12) 0.0177(12) 0.0015(11) 0.0027(10) -0.0031(10)
C12 0.0230(13) 0.0186(13) 0.0141(12) -0.0010(11) 0.0010(11) -0.0045(10)
C13 0.0220(14) 0.0183(13) 0.0092(11) -0.0005(12) 0.0011(10) 0.0023(10)
O14 0.0257(10) 0.0215(9) 0.0227(9) 0.0035(9) -0.0099(8) -0.0002(8)
C15 0.0203(13) 0.0235(13) 0.0217(13) 0.0057(12) -0.0004(11) -0.0050(11)
C16 0.0171(13) 0.0193(12) 0.0177(11) 0.0038(11) 0.0002(11) 0.0030(10)
O17 0.0194(9) 0.0202(9) 0.0157(8) -0.0035(8) -0.0002(7) 0.0015(7)
C18 0.0139(12) 0.0230(14) 0.0220(13) 0.0017(12) -0.0053(11) -0.0009(11)
C19 0.0133(12) 0.0297(14) 0.0190(12) 0.0060(13) -0.0038(11) -0.0020(11)
C20 0.0143(13) 0.0297(14) 0.0169(12) 0.0007(13) -0.0022(11) 0.0058(10)
O21 0.0334(11) 0.0210(10) 0.0324(10) 0.0006(10) -0.0099(10) 0.0010(8)
C22 0.0267(15) 0.0374(16) 0.0234(14) 0.0100(15) -0.0053(12) -0.0085(12)
O1W 0.0562(15) 0.0365(12) 0.0345(11) 0.0201(13) -0.0228(12) -0.0136(10)

loop_
_atom_type_symbol
_atom_type_description
_atom_type_scat_dispersion_real
_atom_type_scat_dispersion_imag
_atom_type_scat_source
C C 0.0033 0.0016 'International Tables Vol C Tables 4.2.6.8 and 6.1.1.4'
H H 0.0000 0.0000 'International Tables Vol C Tables 4.2.6.8 and 6.1.1.4'
N N 0.0061 0.0033 'International Tables Vol C Tables 4.2.6.8 and 6.1.1.4'
O O 0.0106 0.0060 'International Tables Vol C Tables 4.2.6.8 and 6.1.1.4'

loop_
_geom_angle_atom_site_label_1
_geom_angle_atom_site_label_2
_geom_angle_atom_site_label_3
_geom_angle
C13 N1 C2 123.0(2)
C13 N1 C10 113.62(19)
C2 N1 C10 123.2(2)
N1 C2 C3 111.90(19)
N1 C2 H2A 109.2
C3 C2 H2A 109.2
N1 C2 H2B 109.2
C3 C2 H2B 109.2
H2A C2 H2B 107.9
C4 C3 C2 114.8(2)
C4 C3 H3A 108.6
C2 C3 H3A 108.6
C4 C3 H3B 108.6
C2 C3 H3B 108.6
H3A C3 H3B 107.5
C5 C4 C3 113.9(2)
C5 C4 H4A 108.8
C3 C4 H4A 108.8
C5 C4 H4B 108.8
C3 C4 H4B 108.8
H4A C4 H4B 107.7
O6 C5 C4 107.90(18)
O6 C5 C9 105.84(19)
C4 C5 C9 115.3(2)
O6 C5 H5 109.2
C4 C5 H5 109.2
C9 C5 H5 109.2
C7 O6 C5 110.83(17)
O6 C7 C16 109.18(19)
O6 C7 C8 105.77(19)
C16 C7 C8 116.4(2)
O6 C7 H7 108.4
C16 C7 H7 108.4
C8 C7 H7 108.4
C15 C8 C9 115.1(2)
C15 C8 C7 116.1(2)
C9 C8 C7 102.43(19)
C15 C8 H8 107.6
C9 C8 H8 107.6
C7 C8 H8 107.6
C5 C9 C8 102.52(19)
C5 C9 C10 115.4(2)
C8 C9 C10 114.6(2)
C5 C9 H9 108.0
C8 C9 H9 108.0
C10 C9 H9 108.0
N1 C10 C11 101.69(19)
N1 C10 C9 111.73(18)
C11 C10 C9 116.5(2)
N1 C10 H10 108.9
C11 C10 H10 108.9
C9 C10 H10 108.9
C10 C11 C12 103.9(2)
C10 C11 H11A 111.0
C12 C11 H11A 111.0
C10 C11 H11B 111.0
C12 C11 H11B 111.0
H11A C11 H11B 109.0
C13 C12 C11 103.2(2)
C13 C12 H12A 111.1
C11 C12 H12A 111.1
C13 C12 H12B 111.1
C11 C12 H12B 111.1
H12A C12 H12B 109.1
O14 C13 N1 125.7(2)
O14 C13 C12 125.9(2)
N1 C13 C12 108.4(2)
C8 C15 H15A 109.5
C8 C15 H15B 109.5
H15A C15 H15B 109.5
C8 C15 H15C 109.5
H15A C15 H15C 109.5
H15B C15 H15C 109.5
O17 C16 C20 104.1(2)
O17 C16 C7 109.86(19)
C20 C16 C7 114.2(2)
O17 C16 H16 109.5
C20 C16 H16 109.5
C7 C16 H16 109.5
C18 O17 C16 108.90(17)
O21 C18 O17 121.5(2)
O21 C18 C19 129.5(2)
O17 C18 C19 109.0(2)
C20 C19 C18 107.6(2)
C20 C19 C22 131.2(2)
C18 C19 C22 121.2(2)
C19 C20 C16 110.2(2)
C19 C20 H20 124.9
C16 C20 H20 124.9
C19 C22 H22A 109.5
C19 C22 H22B 109.5
H22A C22 H22B 109.5
C19 C22 H22C 109.5
H22A C22 H22C 109.5
H22B C22 H22C 109.5
H1WA O1W H1WB 103.(3)

loop_
_geom_bond_atom_site_label_1
_geom_bond_atom_site_label_2
_geom_bond_distance
N1 C13 1.338(3)
N1 C2 1.461(3)
N1 C10 1.474(3)
C2 C3 1.525(3)
C2 H2A 0.99
C2 H2B 0.99
C3 C4 1.524(3)
C3 H3A 0.99
C3 H3B 0.99
C4 C5 1.515(3)
C4 H4A 0.99
C4 H4B 0.99
C5 O6 1.446(3)
C5 C9 1.525(3)
C5 H5 1.0
O6 C7 1.431(3)
C7 C16 1.522(4)
C7 C8 1.534(3)
C7 H7 1.0
C8 C15 1.521(3)
C8 C9 1.531(3)
C8 H8 1.0
C9 C10 1.533(3)
C9 H9 1.0
C10 C11 1.528(3)
C10 H10 1.0
C11 C12 1.529(3)
C11 H11A 0.99
C11 H11B 0.99
C12 C13 1.507(3)
C12 H12A 0.99
C12 H12B 0.99
C13 O14 1.234(3)
C15 H15A 0.98
C15 H15B 0.98
C15 H15C 0.98
C16 O17 1.440(3)
C16 C20 1.492(3)
C16 H16 1.0
O17 C18 1.359(3)
C18 O21 1.204(3)
C18 C19 1.471(3)
C19 C20 1.317(4)
C19 C22 1.493(3)
C20 H20 0.95
C22 H22A 0.98
C22 H22B 0.98
C22 H22C 0.98
O1W H1WA 0.86(2)
O1W H1WB 0.86(2)

loop_
_geom_hbond_atom_site_label_D
_geom_hbond_atom_site_label_H
_geom_hbond_atom_site_label_A
_geom_hbond_site_symmetry_A
_geom_hbond_distance_DH
_geom_hbond_distance_HA
_geom_hbond_distance_DA
_geom_hbond_angle_DHA
_geom_hbond_publ_flag
O1W H1WA O14 1_455 0.86(2) 2.02(2) 2.874(3) 173(3) y
O1W H1WB O14 3_745 0.86(2) 1.99(2) 2.835(3) 167(3) y
C7 H7 O21 1_565 1.00 2.47 3.254(3) 135 y
C22 H22C O21 4 0.98 2.58 3.407(3) 142 y

loop_
_geom_torsion_atom_site_label_1
_geom_torsion_atom_site_label_2
_geom_torsion_atom_site_label_3
_geom_torsion_atom_site_label_4
_geom_torsion
C13 N1 C2 C3 -96.5(3)
C10 N1 C2 C3 89.0(3)
N1 C2 C3 C4 -69.5(3)
C2 C3 C4 C5 54.7(3)
C3 C4 C5 O6 169.37(19)
C3 C4 C5 C9 -72.6(3)
C4 C5 O6 C7 134.6(2)
C9 C5 O6 C7 10.7(3)
C5 O6 C7 C16 -113.8(2)
C5 O6 C7 C8 12.1(3)
O6 C7 C8 C15 -155.9(2)
C16 C7 C8 C15 -34.4(3)
O6 C7 C8 C9 -29.6(2)
C16 C7 C8 C9 91.8(2)
O6 C5 C9 C8 -28.7(2)
C4 C5 C9 C8 -147.9(2)
O6 C5 C9 C10 -153.92(19)
C4 C5 C9 C10 86.9(3)
C15 C8 C9 C5 161.9(2)
C7 C8 C9 C5 35.0(2)
C15 C8 C9 C10 -72.4(3)
C7 C8 C9 C10 160.7(2)
C13 N1 C10 C11 19.3(2)
C2 N1 C10 C11 -165.7(2)
C13 N1 C10 C9 144.3(2)
C2 N1 C10 C9 -40.7(3)
C5 C9 C10 N1 -38.5(3)
C8 C9 C10 N1 -157.2(2)
C5 C9 C10 C11 77.7(3)
C8 C9 C10 C11 -41.0(3)
N1 C10 C11 C12 -28.7(2)
C9 C10 C11 C12 -150.4(2)
C10 C11 C12 C13 28.6(2)
C2 N1 C13 O14 2.5(4)
C10 N1 C13 O14 177.4(2)
C2 N1 C13 C12 -176.1(2)
C10 N1 C13 C12 -1.1(3)
C11 C12 C13 O14 163.8(2)
C11 C12 C13 N1 -17.7(2)
O6 C7 C16 O17 59.7(2)
C8 C7 C16 O17 -59.9(3)
O6 C7 C16 C20 -56.8(3)
C8 C7 C16 C20 -176.4(2)
C20 C16 O17 C18 4.8(3)
C7 C16 O17 C18 -117.8(2)
C16 O17 C18 O21 176.1(3)
C16 O17 C18 C19 -4.3(3)
O21 C18 C19 C20 -178.6(3)
O17 C18 C19 C20 1.9(3)
O21 C18 C19 C22 0.8(4)
O17 C18 C19 C22 -178.7(2)
C18 C19 C20 C16 1.2(3)
C22 C19 C20 C16 -178.1(3)
O17 C16 C20 C19 -3.7(3)
C7 C16 C20 C19 116.1(3)

_cod_database_fobs_code 2242435
